data_1532433
loop_
_publ_author_name
'Zhang, F.X.'
'Xu, F.F.'
'Leithe-Jasper, A.'
'Mori, T.'
'Salamakha, P.'
'Tanaka, T.'
'Sato, A.'
'Bando, Y.'

_publ_section_title
;
 Incorporation of carbon atoms in rare earth boron-rich solids and
 formation of superstructures
;
_journal_name_full 'Journal of Alloys Compd.'
_journal_page_first 120
_journal_page_last 127
_journal_volume 337
_journal_year 2002
_chemical_formula_sum 'C4.513 B25 Y1.01'
_chemical_name_systematic 'Y1.01 B25 C4.513'
_space_group_IT_number 12
_symmetry_space_group_name_Hall '-I 2y'
_symmetry_space_group_name_H-M 'I 1 2/m 1'
_cell_angle_alpha 90
_cell_angle_beta 90.182
_cell_angle_gamma 90
_cell_formula_units_Z 8
_cell_length_a 16.0238
_cell_length_b 21.7577
_cell_length_c 5.6412
_cell_volume 1966.744
_citation_journal_id_ASTM JALCEU
_cod_data_source_file Zhang_JALCEU_2002_454.cif
_cod_data_source_block C4.513B25Y1.01
_cod_original_sg_symbol_Hall '-C 2y (x,y,-x+z)'
_cod_database_code 1532433

loop_
_symmetry_equiv_pos_as_xyz
x,y,z
-x,y,-z
-x,-y,-z
x,-y,z
x+1/2,y+1/2,z+1/2
-x+1/2,y+1/2,-z+1/2
-x+1/2,-y+1/2,-z+1/2
x+1/2,-y+1/2,z+1/2

loop_
_atom_site_label
_atom_site_type_symbol
_atom_site_fract_x
_atom_site_fract_y
_atom_site_fract_z
_atom_site_occupancy
_atom_site_U_iso_or_equiv
B28 B 0.81 0.3313 0.7458 0.25 0.0
B18 B 0.6322 0.0417 0.752 1 0.0
B16 B 0.5444 0.1574 0.5876 1 0.0
C8 C 0.7799 0.2493 0.857 0.1246 0.0
B13 B 0.8678 0.0413 0.2505 1 0.0
C9 C 0.5615 0 0.252 0.5134 0.0
B10 B 0.7953 0.0912 0.4134 1 0.0
B14 B 0.7954 0.0902 0.0897 1 0.0
B21 B 0.8484 0.161 0.5062 1 0.0
B15 B 0.4646 0.0885 0.2492 1 0.0
C3 C 0.8094 0.1861 0.7473 0.75 0.0
B11 B 0.617 0.2086 0.7472 1 0.0
C10 C 0.5264 0 0.134 0.2978 0.0
B3 B 0.5992 0.0898 0.0038 1 0.0
B25 B 0.5604 0.063 0.2491 0.25 0.0
B7 B 0.7038 0.09 -0.09 1 0.0
C1 C 0.5604 0.063 0.2491 0.75 0.0
B19 B 0.6513 0.1625 0.0065 1 0.0
B24 B 0.714 0.1631 0.7495 1 0.0
C5 C 0.941 0 0.757 0.5689 0.0
B23 B 0.7852 0.1636 0.2494 1 0.0
B27 B 0.8094 0.1861 0.7473 0.25 0.0
B2 B 0.5981 0.0885 0.4957 1 0.0
B5 B 0.8996 0.0892 0.9967 1 0.0
Y3 Y 0.9413 0.2499 0.7528 0.5097 0.0
B20 B 0.849 0.1626 -0.0075 1 0.0
B4 B 0.7053 0.091 0.5868 1 0.0
Y1 Y 0.6916 0 0.2508 0.683 0.0
C6 C 0.7794 0.2501 0.639 0.3357 0.0
C7 C 0.8138 0.2512 0.754 0.363 0.0
B12 B 0.8821 0.2079 0.2497 1 0.0
B26 B 0.9403 0.0648 0.7504 0.25 0.0
B17 B 0.6515 0.1599 0.4912 1 0.0
B9 B 0.9551 0.1574 0.4107 1 0.0
C2 C 0.9403 0.0648 0.7504 0.75 0.0
Y2 Y 0.8084 0 0.7515 0.3177 0.0
B8 B 0.954 0.159 0.0932 1 0.0
B1 B 0.9005 0.0893 0.5051 1 0.0
B6 B 0.5449 0.1594 -0.0939 1 0.0
B22 B 0.037 0.0878 0.7507 1 0.0
C4 C 0.81 0.3313 0.7458 0.75 0.0
